data_7207390
loop_
_publ_author_name
'Cui, Jiehu'
'Huang, Liangfang'
'Lu, Zhenzhong'
'Li, Yizhi'
'Guo, Zijian'
'Zheng, Hegen'

_publ_section_title
;
 Synthesis and properties of five unexpected copper complexes with
 ring-cleavage of 3,6-di-2-pyridyl-1,2,4,5--tetrazine by one pot in situ
 hydrothermal reaction
;
_journal_issue 6
_journal_name_full CrystEngComm
_journal_page_first 2258
_journal_paper_doi 10.1039/c2ce05785a
_journal_volume 14
_journal_year 2012
_chemical_formula_moiety ' C12 H14 Cu2 N4 O9 S '
_chemical_formula_sum 'C12 H14 Cu2 N4 O9 S'
_chemical_formula_weight 517.44
_chemical_name_systematic
;
?
;
_space_group_IT_number 61
_symmetry_cell_setting orthorhombic
_symmetry_space_group_name_Hall '-P 2ac 2ab'
_symmetry_space_group_name_H-M 'P b c a'
_atom_sites_solution_hydrogens geom
_atom_sites_solution_primary direct
_atom_sites_solution_secondary difmap
_audit_creation_method SHELXL-97
_cell_angle_alpha 90.00
_cell_angle_beta 90.00
_cell_angle_gamma 90.00
_cell_formula_units_Z 8
_cell_length_a 11.3702(14)
_cell_length_b 17.100(2)
_cell_length_c 17.374(2)
_cell_measurement_reflns_used 4912
_cell_measurement_temperature 293(2)
_cell_measurement_theta_max 26.756
_cell_measurement_theta_min 2.3445
_cell_volume 3378.0(7)
_computing_cell_refinement 'SMART (Bruker, 2000)'
_computing_data_collection 'SMART (Bruker, 2000)'
_computing_data_reduction 'SMART (Bruker, 2000)'
_computing_molecular_graphics SHELXTL
_computing_publication_material SHELXTL
_computing_structure_refinement 'SHELXL-97 (Sheldrick, 1997)'
_computing_structure_solution 'SHELXS-97 (Sheldrick, 1990)'
_diffrn_ambient_temperature 293(2)
_diffrn_measured_fraction_theta_full 1.000
_diffrn_measured_fraction_theta_max 1.000
_diffrn_measurement_device_type 'CCD area detector'
_diffrn_measurement_method 'phi and omega scans'
_diffrn_radiation_monochromator graphite
_diffrn_radiation_source 'fine-focus sealed tube'
_diffrn_radiation_type MoK\a
_diffrn_radiation_wavelength 0.71073
_diffrn_reflns_av_R_equivalents 0.0514
_diffrn_reflns_av_sigmaI/netI 0.0354
_diffrn_reflns_limit_h_max 13
_diffrn_reflns_limit_h_min -13
_diffrn_reflns_limit_k_max 17
_diffrn_reflns_limit_k_min -20
_diffrn_reflns_limit_l_max 20
_diffrn_reflns_limit_l_min -17
_diffrn_reflns_number 15739
_diffrn_reflns_theta_full 24.99
_diffrn_reflns_theta_max 24.99
_diffrn_reflns_theta_min 2.34
_exptl_absorpt_coefficient_mu 2.702
_exptl_absorpt_correction_T_max 0.567
_exptl_absorpt_correction_T_min 0.449
_exptl_absorpt_correction_type multi-scan
_exptl_absorpt_process_details 'SADABS; Bruker, 2000'
_exptl_crystal_colour 'dark green'
_exptl_crystal_density_diffrn 2.035
_exptl_crystal_density_method 'not measured'
_exptl_crystal_description block
_exptl_crystal_F_000 2080.0
_exptl_crystal_size_max 0.30
_exptl_crystal_size_mid 0.26
_exptl_crystal_size_min 0.21
_refine_diff_density_max 0.538
_refine_diff_density_min -0.634
_refine_diff_density_rms 0.102
_refine_ls_extinction_method none
_refine_ls_goodness_of_fit_ref 1.028
_refine_ls_hydrogen_treatment constr
_refine_ls_matrix_type full
_refine_ls_number_parameters 253
_refine_ls_number_reflns 2969
_refine_ls_number_restraints 0
_refine_ls_restrained_S_all 1.028
_refine_ls_R_factor_all 0.0435
_refine_ls_R_factor_gt 0.0363
_refine_ls_shift/su_max 0.001
_refine_ls_shift/su_mean 0.000
_refine_ls_structure_factor_coef Fsqd
_refine_ls_weighting_details 'calc w=1/[\s^2^(Fo^2^)+(0.0599P)^2^+0.0000P] where P=(Fo^2^+2Fc^2^)/3'
_refine_ls_weighting_scheme calc
_refine_ls_wR_factor_gt 0.0956
_refine_ls_wR_factor_ref 0.0979
_reflns_number_gt 2470
_reflns_number_total 2969
_reflns_threshold_expression >2sigma(I)
_cod_data_source_file c2ce05785a.txt
_cod_data_source_block pbca
_cod_depositor_comments
;
The following automatic conversions were performed:

'_symmetry_cell_setting' value 'Orthorhombic' changed to
'orthorhombic' according to
/home/saulius/struct/CIF-dictionaries/cif_core.dic dictionary named
'cif_core.dic' version 2.4.1 from 2010-06-29.

Automatic conversion script
Id: cif_fix_values 1715 2011-07-08 13:25:40Z adriana 
;
_cod_original_sg_symbol_Hall '-P 2ac 2ab '
_cod_original_sg_symbol_H-M Pbca
_cod_original_formula_sum ' C12 H14 Cu2 N4 O9 S '
_cod_database_code 7207390

loop_
_symmetry_equiv_pos_as_xyz
'x, y, z'
'-x+1/2, -y, z+1/2'
'-x, y+1/2, -z+1/2'
'x+1/2, -y+1/2, -z'
'-x, -y, -z'
'x-1/2, y, -z-1/2'
'x, -y-1/2, z-1/2'
'-x-1/2, y-1/2, z'

loop_
_atom_site_label
_atom_site_type_symbol
_atom_site_fract_x
_atom_site_fract_y
_atom_site_fract_z
_atom_site_U_iso_or_equiv
_atom_site_adp_type
_atom_site_occupancy
_atom_site_symmetry_multiplicity
_atom_site_calc_flag
_atom_site_refinement_flags
C1 C 0.6029(3) 0.1324(2) 0.3434(2) 0.0288(8) Uani 1 1 d .
C2 C 0.5629(4) 0.1737(2) 0.2807(2) 0.0366(10) Uani 1 1 d .
H2 H 0.4927 0.2015 0.2831 0.044 Uiso 1 1 calc R
C3 C 0.6295(4) 0.1731(2) 0.2142(2) 0.0434(11) Uani 1 1 d .
H3 H 0.6043 0.2000 0.1707 0.052 Uiso 1 1 calc R
C4 C 0.7325(4) 0.1325(3) 0.2130(2) 0.0458(11) Uani 1 1 d .
H4A H 0.7785 0.1317 0.1687 0.055 Uiso 1 1 calc R
C5 C 0.7679(4) 0.0925(2) 0.2778(2) 0.0421(11) Uani 1 1 d .
H5A H 0.8383 0.0649 0.2766 0.051 Uiso 1 1 calc R
C6 C 0.5385(3) 0.13098(19) 0.4170(2) 0.0263(8) Uani 1 1 d .
C7 C 0.5402(3) 0.0667(2) 0.6059(2) 0.0276(8) Uani 1 1 d .
C8 C 0.4514(3) 0.0921(2) 0.6646(2) 0.0297(9) Uani 1 1 d .
C9 C 0.4578(4) 0.0718(3) 0.7402(2) 0.0455(11) Uani 1 1 d .
H9 H 0.5191 0.0403 0.7574 0.055 Uiso 1 1 calc R
C10 C 0.3740(4) 0.0977(3) 0.7911(3) 0.0514(12) Uani 1 1 d .
H10 H 0.3776 0.0836 0.8427 0.062 Uiso 1 1 calc R
C11 C 0.2853(4) 0.1444(3) 0.7645(3) 0.0499(12) Uani 1 1 d .
H11 H 0.2284 0.1635 0.7981 0.060 Uiso 1 1 calc R
C12 C 0.2813(4) 0.1629(2) 0.6877(3) 0.0416(11) Uani 1 1 d .
H12 H 0.2198 0.1936 0.6695 0.050 Uiso 1 1 calc R
Cu1 Cu 0.73860(4) 0.03746(2) 0.44099(3) 0.02635(16) Uani 1 1 d .
Cu2 Cu 0.38654(4) 0.16688(3) 0.52814(3) 0.03054(16) Uani 1 1 d .
N1 N 0.7042(3) 0.09232(17) 0.34258(17) 0.0313(7) Uani 1 1 d .
N2 N 0.5884(3) 0.09041(17) 0.47330(16) 0.0245(7) Uani 1 1 d .
N3 N 0.5196(3) 0.09844(17) 0.53940(16) 0.0258(7) Uani 1 1 d .
N4 N 0.3629(3) 0.13806(17) 0.63835(18) 0.0307(7) Uani 1 1 d .
O1 O 0.5370(2) 0.41732(14) 0.56476(15) 0.0325(6) Uani 1 1 d .
O2 O 0.5514(3) 0.34774(16) 0.44584(17) 0.0441(7) Uani 1 1 d .
O3 O 0.4892(3) 0.28061(14) 0.55909(17) 0.0479(8) Uani 1 1 d .
O4 O 0.2509(2) 0.23462(16) 0.5106(2) 0.0529(9) Uani 1 1 d .
H4B H 0.2091 0.2363 0.5512 0.063 Uiso 1 1 d R
H4C H 0.2093 0.2157 0.4745 0.063 Uiso 1 1 d R
O5 O 0.8755(2) -0.01399(14) 0.39161(14) 0.0328(6) Uani 1 1 d .
H5B H 0.9275 -0.0227 0.4257 0.049 Uiso 1 1 d R
H5C H 0.8538 -0.0571 0.3717 0.049 Uiso 1 1 d R
O6 O 0.7422(2) -0.03971(14) 0.52241(15) 0.0298(6) Uani 1 1 d .
H6A H 0.8028 -0.0683 0.5173 0.045 Uiso 1 1 d R
H6B H 0.7446 -0.0167 0.5658 0.045 Uiso 1 1 d R
O7 O 0.3607(2) 0.37479(15) 0.50073(16) 0.0327(6) Uani 1 1 d .
O8 O 0.4428(2) 0.16882(14) 0.42211(15) 0.0304(6) Uani 1 1 d .
O9 O 0.6201(2) 0.02059(17) 0.62692(15) 0.0427(7) Uani 1 1 d .
S1 S 0.48399(8) 0.35429(5) 0.51761(5) 0.0274(2) Uani 1 1 d .

loop_
_atom_site_aniso_label
_atom_site_aniso_U_11
_atom_site_aniso_U_22
_atom_site_aniso_U_33
_atom_site_aniso_U_23
_atom_site_aniso_U_13
_atom_site_aniso_U_12
C1 0.025(2) 0.0309(19) 0.031(2) -0.0022(16) -0.0036(16) -0.0014(16)
C2 0.032(2) 0.045(2) 0.033(2) 0.0018(18) -0.0076(19) -0.0002(18)
C3 0.050(3) 0.051(3) 0.029(2) 0.0053(19) -0.008(2) -0.004(2)
C4 0.050(3) 0.057(3) 0.030(2) 0.002(2) 0.008(2) 0.000(2)
C5 0.039(3) 0.052(3) 0.036(2) 0.002(2) 0.0074(19) 0.007(2)
C6 0.022(2) 0.0242(18) 0.033(2) -0.0027(16) -0.0053(16) -0.0054(16)
C7 0.024(2) 0.0297(19) 0.029(2) -0.0014(16) -0.0050(16) 0.0001(16)
C8 0.029(2) 0.030(2) 0.030(2) -0.0036(16) -0.0018(17) -0.0018(17)
C9 0.039(3) 0.063(3) 0.034(2) 0.006(2) -0.002(2) 0.013(2)
C10 0.051(3) 0.073(3) 0.031(2) 0.002(2) 0.005(2) 0.006(3)
C11 0.049(3) 0.055(3) 0.045(3) -0.002(2) 0.019(2) 0.006(2)
C12 0.037(3) 0.044(2) 0.044(3) 0.004(2) 0.010(2) 0.0094(19)
Cu1 0.0207(3) 0.0293(3) 0.0290(3) 0.00061(19) 0.00007(19) 0.00088(18)
Cu2 0.0237(3) 0.0316(3) 0.0363(3) 0.0058(2) 0.0023(2) 0.00481(19)
N1 0.0282(18) 0.0381(18) 0.0276(17) 0.0026(14) 0.0013(14) 0.0012(14)
N2 0.0182(15) 0.0284(16) 0.0269(17) 0.0024(13) -0.0005(13) -0.0021(12)
N3 0.0202(16) 0.0302(16) 0.0271(17) 0.0033(13) 0.0000(13) 0.0004(13)
N4 0.0268(18) 0.0306(17) 0.0347(18) 0.0004(14) 0.0049(14) 0.0009(14)
O1 0.0226(14) 0.0311(14) 0.0438(16) -0.0073(12) -0.0050(12) -0.0030(11)
O2 0.0344(17) 0.0439(16) 0.0540(19) -0.0142(14) 0.0140(14) -0.0088(14)
O3 0.054(2) 0.0297(15) 0.060(2) 0.0059(14) -0.0299(16) -0.0048(14)
O4 0.0226(16) 0.0447(18) 0.091(3) 0.0100(18) -0.0046(15) -0.0011(13)
O5 0.0293(15) 0.0384(14) 0.0306(15) -0.0087(12) -0.0027(11) 0.0035(12)
O6 0.0251(15) 0.0301(14) 0.0341(15) 0.0026(11) 0.0010(11) 0.0045(11)
O7 0.0177(13) 0.0340(14) 0.0465(16) -0.0065(12) -0.0054(11) 0.0044(11)
O8 0.0255(15) 0.0345(14) 0.0311(15) 0.0022(11) -0.0023(11) 0.0053(12)
O9 0.0374(17) 0.0602(18) 0.0304(15) 0.0053(13) -0.0022(13) 0.0206(14)
S1 0.0173(5) 0.0257(5) 0.0393(6) -0.0017(4) -0.0025(4) -0.0004(4)

loop_
_atom_type_symbol
_atom_type_description
_atom_type_scat_dispersion_real
_atom_type_scat_dispersion_imag
_atom_type_scat_source
C C 0.0033 0.0016 'International Tables Vol C Tables 4.2.6.8 and 6.1.1.4'
H H 0.0000 0.0000 'International Tables Vol C Tables 4.2.6.8 and 6.1.1.4'
N N 0.0061 0.0033 'International Tables Vol C Tables 4.2.6.8 and 6.1.1.4'
O O 0.0106 0.0060 'International Tables Vol C Tables 4.2.6.8 and 6.1.1.4'
S S 0.1246 0.1234 'International Tables Vol C Tables 4.2.6.8 and 6.1.1.4'
Cu Cu 0.3201 1.2651 'International Tables Vol C Tables 4.2.6.8 and 6.1.1.4'

loop_
_geom_angle_atom_site_label_1
_geom_angle_atom_site_label_2
_geom_angle_atom_site_label_3
_geom_angle
_geom_angle_site_symmetry_3
N1 C1 C2 122.5(4) .
N1 C1 C6 115.4(3) .
C2 C1 C6 122.1(3) .
C1 C2 C3 118.5(4) .
C1 C2 H2 120.7 .
C3 C2 H2 120.7 .
C4 C3 C2 119.2(4) .
C4 C3 H3 120.4 .
C2 C3 H3 120.4 .
C3 C4 C5 119.4(4) .
C3 C4 H4A 120.3 .
C5 C4 H4A 120.3 .
N1 C5 C4 122.1(4) .
N1 C5 H5A 119.0 .
C4 C5 H5A 119.0 .
O8 C6 N2 125.6(3) .
O8 C6 C1 118.6(3) .
N2 C6 C1 115.8(3) .
O9 C7 N3 130.7(4) .
O9 C7 C8 118.1(3) .
N3 C7 C8 111.2(3) .
N4 C8 C9 120.8(4) .
N4 C8 C7 116.0(3) .
C9 C8 C7 123.1(4) .
C8 C9 C10 120.2(4) .
C8 C9 H9 119.9 .
C10 C9 H9 119.9 .
C11 C10 C9 118.9(4) .
C11 C10 H10 120.6 .
C9 C10 H10 120.6 .
C10 C11 C12 119.1(4) .
C10 C11 H11 120.4 .
C12 C11 H11 120.4 .
N4 C12 C11 122.0(4) .
N4 C12 H12 119.0 .
C11 C12 H12 119.0 .
O6 Cu1 O5 89.83(11) .
O6 Cu1 N1 162.61(12) .
O5 Cu1 N1 89.51(12) .
O6 Cu1 N2 96.95(11) .
O5 Cu1 N2 170.44(11) .
N1 Cu1 N2 82.00(12) .
O6 Cu1 O7 96.38(11) 4_556
O5 Cu1 O7 90.37(10) 4_556
N1 Cu1 O7 101.00(11) 4_556
N2 Cu1 O7 95.54(10) 4_556
N3 Cu2 O8 81.27(11) .
N3 Cu2 O4 176.79(14) .
O8 Cu2 O4 95.87(13) .
N3 Cu2 N4 81.84(12) .
O8 Cu2 N4 162.69(11) .
O4 Cu2 N4 100.91(14) .
N3 Cu2 O3 95.18(11) .
O8 Cu2 O3 92.26(11) .
O4 Cu2 O3 86.37(11) .
N4 Cu2 O3 92.99(12) .
C5 N1 C1 118.2(3) .
C5 N1 Cu1 128.2(3) .
C1 N1 Cu1 113.6(2) .
C6 N2 N3 108.4(3) .
C6 N2 Cu1 113.1(2) .
N3 N2 Cu1 138.5(2) .
C7 N3 N2 126.1(3) .
C7 N3 Cu2 119.2(2) .
N2 N3 Cu2 114.7(2) .
C12 N4 C8 119.0(3) .
C12 N4 Cu2 129.3(3) .
C8 N4 Cu2 111.5(2) .
S1 O3 Cu2 126.05(16) .
Cu2 O4 H4B 109.4 .
Cu2 O4 H4C 109.2 .
H4B O4 H4C 108.2 .
Cu1 O5 H5B 108.8 .
Cu1 O5 H5C 109.4 .
H5B O5 H5C 109.5 .
Cu1 O6 H6A 109.4 .
Cu1 O6 H6B 109.5 .
H6A O6 H6B 109.5 .
S1 O7 Cu1 130.29(16) 4_456
C6 O8 Cu2 109.8(2) .
O3 S1 O2 109.50(18) .
O3 S1 O7 110.11(18) .
O2 S1 O7 110.23(18) .
O3 S1 O1 109.86(16) .
O2 S1 O1 108.20(16) .
O7 S1 O1 108.90(15) .

loop_
_geom_bond_atom_site_label_1
_geom_bond_atom_site_label_2
_geom_bond_distance
_geom_bond_site_symmetry_2
C1 N1 1.341(5) .
C1 C2 1.376(5) .
C1 C6 1.473(5) .
C2 C3 1.382(6) .
C2 H2 0.9300 .
C3 C4 1.361(6) .
C3 H3 0.9300 .
C4 C5 1.378(6) .
C4 H4A 0.9300 .
C5 N1 1.337(5) .
C5 H5A 0.9300 .
C6 O8 1.269(4) .
C6 N2 1.327(4) .
C7 O9 1.257(4) .
C7 N3 1.298(4) .
C7 C8 1.500(5) .
C8 N4 1.356(5) .
C8 C9 1.360(5) .
C9 C10 1.373(6) .
C9 H9 0.9300 .
C10 C11 1.368(6) .
C10 H10 0.9300 .
C11 C12 1.372(6) .
C11 H11 0.9300 .
C12 N4 1.333(5) .
C12 H12 0.9300 .
Cu1 O6 1.935(2) .
Cu1 O5 1.983(2) .
Cu1 N1 1.989(3) .
Cu1 N2 2.013(3) .
Cu1 O7 2.281(3) 4_556
Cu2 N3 1.923(3) .
Cu2 O8 1.950(3) .
Cu2 O4 1.953(3) .
Cu2 N4 1.995(3) .
Cu2 O3 2.331(3) .
N2 N3 1.397(4) .
O1 S1 1.482(3) .
O2 S1 1.468(3) .
O3 S1 1.453(3) .
O4 H4B 0.8499 .
O4 H4C 0.8500 .
O5 H5B 0.8500 .
O5 H5C 0.8500 .
O6 H6A 0.8501 .
O6 H6B 0.8499 .
O7 S1 1.475(3) .
O7 Cu1 2.281(3) 4_456
